data_7716527
loop_
_publ_author_name
'Kirk, Ryan M.'
'Hill, Anthony F.'

_publ_section_title
;
 Electrophilic As-functionalisation of &#x3c3;-arsolido complexes.
;
_journal_issue 28
_journal_name_full 'Dalton transactions (Cambridge, England : 2003)'
_journal_page_first 11959
_journal_page_last 11969
_journal_paper_doi 10.1039/d4dt01371a
_journal_volume 53
_journal_year 2024
_chemical_formula_moiety 'C22 H23 As Mo O7'
_chemical_formula_sum 'C22 H23 As Mo O7'
_chemical_formula_weight 570.26
_space_group_crystal_system triclinic
_space_group_IT_number 2
_space_group_name_Hall '-P 1'
_space_group_name_H-M_alt 'P -1'
_atom_sites_solution_hydrogens geom
_atom_sites_solution_primary dual
_audit_creation_date 2022-01-29
_audit_creation_method
;
Olex2 1.3
(compiled 2020.11.12 svn.r5f609507 for OlexSys, GUI svn.r6408)
;
_audit_update_record
;
2022-01-29 deposited with the CCDC.	2024-06-27 downloaded from the CCDC.
;
_cell_angle_alpha 80.769(3)
_cell_angle_beta 87.205(3)
_cell_angle_gamma 81.552(2)
_cell_formula_units_Z 2
_cell_length_a 8.3557(3)
_cell_length_b 8.5540(2)
_cell_length_c 15.9822(6)
_cell_measurement_reflns_used 10561
_cell_measurement_temperature 149.98(15)
_cell_measurement_theta_max 31.9190
_cell_measurement_theta_min 4.2070
_cell_volume 1114.92(6)
_computing_cell_refinement 'CrysAlisPro 1.171.40.79a (Rigaku OD, 2020)'
_computing_data_collection 'CrysAlisPro 1.171.40.79a (Rigaku OD, 2020)'
_computing_data_reduction 'CrysAlisPro 1.171.40.79a (Rigaku OD, 2020)'
_computing_molecular_graphics 'Olex2 1.3 (Dolomanov et al., 2009)'
_computing_publication_material 'Olex2 1.3 (Dolomanov et al., 2009)'
_computing_structure_refinement 'SHELXL 2018/3 (Sheldrick, 2015)'
_computing_structure_solution 'SHELXT 2018/2 (Sheldrick, 2018)'
_diffrn_ambient_environment N~2~
_diffrn_ambient_temperature 149.98(15)
_diffrn_detector 'CCD plate'
_diffrn_detector_area_resol_mean 5.1872
_diffrn_detector_type Atlas
_diffrn_measured_fraction_theta_full 0.998
_diffrn_measured_fraction_theta_max 0.885
_diffrn_measurement_details
;
List of Runs (angles in degrees, time in seconds):

  # Type    Start    End  Width  t~exp~   \w     \q     \k     \f   Frames
#--------------------------------------------------------------------------
  1  \w    -50.00  42.00   1.00   12.63    --  -17.69  77.00 -30.00   92
  2  \w    -74.00  -6.00   1.00   12.63    --  -17.69 125.00  95.61   68
  3  \w    -10.00  91.00   1.00   12.63    --   18.00  57.00-120.00  101
  4  \w     -6.00  91.00   1.00   12.63    --   18.00  37.00  30.00   97
  5  \w    -41.00  51.00   1.00   12.63    --   18.00 -77.00-120.00   92
  6  \w    -42.00  51.00   1.00   12.63    --   18.00 -77.00  90.00   93
  7  \w     -9.00  90.00   1.00   12.63    --   18.00  57.00 120.00   99
  8  \w    -15.00  19.00   1.00   12.63    --   18.00  77.00   0.00   34
;
_diffrn_measurement_device 'four-circle diffractometer'
_diffrn_measurement_device_type 'New Xcalibur, Atlas'
_diffrn_measurement_method '\w scans'
_diffrn_orient_matrix_type 'CrysAlisPro convention (1999,Acta A55,543-557)'
_diffrn_orient_matrix_UB_11 0.0098754000
_diffrn_orient_matrix_UB_12 0.0131010000
_diffrn_orient_matrix_UB_13 -0.0447940000
_diffrn_orient_matrix_UB_21 -0.0683970000
_diffrn_orient_matrix_UB_22 -0.0385314000
_diffrn_orient_matrix_UB_23 -0.0035795000
_diffrn_orient_matrix_UB_31 -0.0509327000
_diffrn_orient_matrix_UB_32 0.0744611000
_diffrn_orient_matrix_UB_33 -0.0019224000
_diffrn_radiation_monochromator graphite
_diffrn_radiation_probe x-ray
_diffrn_radiation_type 'Mo K\a'
_diffrn_radiation_wavelength 0.71073
_diffrn_reflns_av_R_equivalents 0.0354
_diffrn_reflns_av_unetI/netI 0.0442
_diffrn_reflns_Laue_measured_fraction_full 0.998
_diffrn_reflns_Laue_measured_fraction_max 0.885
_diffrn_reflns_limit_h_max 11
_diffrn_reflns_limit_h_min -12
_diffrn_reflns_limit_k_max 11
_diffrn_reflns_limit_k_min -12
_diffrn_reflns_limit_l_max 23
_diffrn_reflns_limit_l_min -23
_diffrn_reflns_number 23753
_diffrn_reflns_point_group_measured_fraction_full 0.998
_diffrn_reflns_point_group_measured_fraction_max 0.885
_diffrn_reflns_theta_full 25.242
_diffrn_reflns_theta_max 32.639
_diffrn_reflns_theta_min 3.265
_diffrn_source 'fine-focus sealed X-ray tube'
_diffrn_source_type 'Enhance (Mo) X-ray Source'
_exptl_absorpt_coefficient_mu 2.101
_exptl_absorpt_correction_T_max 1.00000
_exptl_absorpt_correction_T_min 0.80946
_exptl_absorpt_correction_type multi-scan
_exptl_absorpt_process_details
;
CrysAlisPro 1.171.40.79a (Rigaku Oxford Diffraction, 2020)
Empirical absorption correction using spherical harmonics,
 implemented in SCALE3 ABSPACK scaling algorithm.
;
_exptl_crystal_colour orange
_exptl_crystal_colour_primary orange
_exptl_crystal_density_diffrn 1.699
_exptl_crystal_description prism
_exptl_crystal_F_000 572
_exptl_crystal_recrystallization_method 'Re-crystallisation from solvent: Et2O'
_exptl_crystal_size_max 0.416
_exptl_crystal_size_mid 0.156
_exptl_crystal_size_min 0.07
_refine_diff_density_max 0.580
_refine_diff_density_min -0.633
_refine_diff_density_rms 0.099
_refine_ls_extinction_method none
_refine_ls_goodness_of_fit_ref 1.059
_refine_ls_hydrogen_treatment constr
_refine_ls_matrix_type full
_refine_ls_number_parameters 286
_refine_ls_number_reflns 7225
_refine_ls_number_restraints 0
_refine_ls_restrained_S_all 1.059
_refine_ls_R_factor_all 0.0423
_refine_ls_R_factor_gt 0.0308
_refine_ls_shift/su_max 0.003
_refine_ls_shift/su_mean 0.000
_refine_ls_structure_factor_coef Fsqd
_refine_ls_weighting_details 'w=1/[\s^2^(Fo^2^)+(0.0240P)^2^+0.3554P] where P=(Fo^2^+2Fc^2^)/3'
_refine_ls_weighting_scheme calc
_refine_ls_wR_factor_gt 0.0612
_refine_ls_wR_factor_ref 0.0678
_reflns_Friedel_coverage 0.000
_reflns_number_gt 5997
_reflns_number_total 7225
_reflns_threshold_expression 'I > 2\s(I)'
_cod_data_source_file d4dt01371a2.cif
_cod_data_source_block rmk_225_e_scale
_cod_depositor_comments 'Adding full bibliography for 7716522--7716529.cif.'
_cod_database_code 7716527
_shelx_shelxl_version_number 2018/3
_chemical_oxdiff_formula C22H23As1Mo1O7
_shelx_space_group_comment
;
The symmetry employed for this shelxl refinement is uniquely defined
by the following loop, which should always be used as a source of
symmetry information in preference to the above space-group names.
They are only intended as comments.
;
_shelx_estimated_absorpt_t_max 0.867
_shelx_estimated_absorpt_t_min 0.475
_reflns_odcompleteness_completeness 99.78
_reflns_odcompleteness_iscentric 1
_reflns_odcompleteness_theta 26.32
_olex2_refinement_description
;
1. Fixed Uiso
 At 1.2 times of:
  All C(H) groups
 At 1.5 times of:
  All C(H,H,H) groups
2.a Aromatic/amide H refined with riding coordinates:
 C19(H19), C18(H18), C20(H20), C21(H21), C22(H22)
2.b Idealised Me refined as rotating group:
 C17(H17a,H17b,H17c), C8(H8a,H8b,H8c), C15(H15a,H15b,H15c), C14(H14a,H14b,
 H14c), C16(H16a,H16b,H16c), C9(H9a,H9b,H9c)
;
_ins_header
;
TITL RMK_225_E_scale in P-1 
REM P-1 (#2 in standard setting)
CELL 0.71073   8.355720   8.553967  15.982212  80.7685  87.2054  81.5525
ZERR    2.00   0.000265   0.000249   0.000585   0.0027   0.0028   0.0025
LATT  1
SFAC C H O As Mo
UNIT 44.00 46.00 14.00 2.00 2.00
TREF
HKLF 4
END
;
_olex2_submission_special_instructions 'No special instructions were received'
_oxdiff_exptl_absorpt_empirical_details
;
Empirical correction (ABSPACK) includes:
- Absorption correction using spherical harmonics
- Frame scaling
;
_oxdiff_exptl_absorpt_empirical_full_max 1.474
_oxdiff_exptl_absorpt_empirical_full_min 0.884

loop_
_space_group_symop_operation_xyz
'x, y, z'
'-x, -y, -z'

loop_
_atom_site_label
_atom_site_type_symbol
_atom_site_fract_x
_atom_site_fract_y
_atom_site_fract_z
_atom_site_U_iso_or_equiv
_atom_site_adp_type
_atom_site_occupancy
_atom_site_site_symmetry_order
_atom_site_calc_flag
_atom_site_refinement_flags_posn
_atom_site_refinement_flags_adp
_atom_site_refinement_flags_occupancy
_atom_site_disorder_assembly
_atom_site_disorder_group
Mo1 Mo 0.77444(2) 0.75484(2) 0.59767(2) 0.01584(5) Uani 1 1 d . . . . .
As1 As 0.61480(2) 0.84422(2) 0.72297(2) 0.01335(5) Uani 1 1 d . . . . .
O3 O 0.91974(18) 0.43622(18) 0.69897(10) 0.0271(4) Uani 1 1 d . . . . .
O6 O 0.7416(2) 0.8744(2) 0.93228(11) 0.0326(4) Uani 1 1 d . . . . .
O5 O 0.83842(18) 0.35806(18) 0.89427(11) 0.0277(4) Uani 1 1 d . . . . .
O7 O 0.5920(2) 0.6742(2) 0.94908(10) 0.0323(4) Uani 1 1 d . . . . .
O4 O 1.05129(17) 0.49094(18) 0.89250(11) 0.0274(4) Uani 1 1 d . . . . .
O2 O 1.14647(18) 0.7411(2) 0.60898(11) 0.0398(5) Uani 1 1 d . . . . .
C5 C 0.7306(2) 0.7243(2) 0.82071(13) 0.0157(4) Uani 1 1 d . . . . .
O1 O 0.8382(2) 1.1106(2) 0.57110(13) 0.0459(5) Uani 1 1 d . . . . .
C4 C 0.8314(2) 0.5991(2) 0.80121(13) 0.0161(4) Uani 1 1 d . . . . .
C10 C 0.5370(2) 1.0552(2) 0.74807(13) 0.0177(4) Uani 1 1 d . . . . .
C3 C 0.8550(2) 0.5691(2) 0.70896(13) 0.0170(4) Uani 1 1 d . . . . .
C13 C 0.4027(2) 0.7856(2) 0.75113(13) 0.0165(4) Uani 1 1 d . . . . .
C7 C 0.6916(2) 0.7679(2) 0.90617(13) 0.0184(4) Uani 1 1 d . . . . .
C12 C 0.3021(2) 0.9159(2) 0.76564(13) 0.0180(4) Uani 1 1 d . . . . .
C11 C 0.3763(2) 1.0654(2) 0.76234(13) 0.0184(4) Uani 1 1 d . . . . .
C6 C 0.9221(2) 0.4786(2) 0.86759(13) 0.0175(4) Uani 1 1 d . . . . .
C2 C 1.0085(3) 0.7447(3) 0.60655(14) 0.0248(5) Uani 1 1 d . . . . .
C1 C 0.8100(3) 0.9808(3) 0.58241(15) 0.0279(5) Uani 1 1 d . . . . .
C19 C 0.5385(3) 0.7184(3) 0.53021(15) 0.0292(5) Uani 1 1 d . . . . .
H19 H 0.434691 0.757009 0.548086 0.035 Uiso 1 1 calc R U . . .
C17 C 0.3742(3) 0.6157(2) 0.75809(15) 0.0241(5) Uani 1 1 d . . . . .
H17A H 0.374877 0.586972 0.702406 0.036 Uiso 1 1 calc R U . . .
H17B H 0.271193 0.603573 0.785765 0.036 Uiso 1 1 calc R U . . .
H17C H 0.458181 0.547295 0.790563 0.036 Uiso 1 1 calc R U . . .
C18 C 0.6355(3) 0.8000(3) 0.46929(15) 0.0332(6) Uani 1 1 d . . . . .
H18 H 0.607519 0.902650 0.439840 0.040 Uiso 1 1 calc R U . . .
C20 C 0.6258(3) 0.5677(3) 0.55950(16) 0.0312(5) Uani 1 1 d . . . . .
H20 H 0.590109 0.489641 0.600579 0.037 Uiso 1 1 calc R U . . .
C21 C 0.7763(3) 0.5554(3) 0.51604(16) 0.0347(6) Uani 1 1 d . . . . .
H21 H 0.857073 0.467453 0.522892 0.042 Uiso 1 1 calc R U . . .
C8 C 0.9106(3) 0.2371(3) 0.96171(16) 0.0333(6) Uani 1 1 d . . . . .
H8A H 1.019954 0.199525 0.945549 0.050 Uiso 1 1 calc R U . . .
H8B H 0.849144 0.149208 0.971251 0.050 Uiso 1 1 calc R U . . .
H8C H 0.910471 0.282774 1.012803 0.050 Uiso 1 1 calc R U . . .
C15 C 0.2691(3) 1.2161(3) 0.77673(17) 0.0305(5) Uani 1 1 d . . . . .
H15A H 0.225873 1.203437 0.833787 0.046 Uiso 1 1 calc R U . . .
H15B H 0.181950 1.237564 0.737706 0.046 Uiso 1 1 calc R U . . .
H15C H 0.331019 1.303696 0.767902 0.046 Uiso 1 1 calc R U . . .
C14 C 0.6445(3) 1.1802(3) 0.74821(17) 0.0298(5) Uani 1 1 d . . . . .
H14A H 0.738241 1.135246 0.780877 0.045 Uiso 1 1 calc R U . . .
H14B H 0.586621 1.268010 0.772809 0.045 Uiso 1 1 calc R U . . .
H14C H 0.677527 1.217718 0.691037 0.045 Uiso 1 1 calc R U . . .
C22 C 0.7832(3) 0.6992(4) 0.46042(15) 0.0376(6) Uani 1 1 d . . . . .
H22 H 0.869577 0.723774 0.424211 0.045 Uiso 1 1 calc R U . . .
C16 C 0.1240(2) 0.9180(3) 0.78711(17) 0.0298(5) Uani 1 1 d . . . . .
H16A H 0.061986 0.985869 0.742841 0.045 Uiso 1 1 calc R U . . .
H16B H 0.099288 0.958076 0.839707 0.045 Uiso 1 1 calc R U . . .
H16C H 0.097374 0.811355 0.792432 0.045 Uiso 1 1 calc R U . . .
C9 C 0.5470(4) 0.7049(4) 1.03436(17) 0.0451(7) Uani 1 1 d . . . . .
H9A H 0.502401 0.815428 1.032558 0.068 Uiso 1 1 calc R U . . .
H9B H 0.640994 0.681138 1.068828 0.068 Uiso 1 1 calc R U . . .
H9C H 0.467680 0.638620 1.058122 0.068 Uiso 1 1 calc R U . . .

loop_
_atom_site_aniso_label
_atom_site_aniso_U_11
_atom_site_aniso_U_22
_atom_site_aniso_U_33
_atom_site_aniso_U_23
_atom_site_aniso_U_13
_atom_site_aniso_U_12
Mo1 0.01294(8) 0.02049(9) 0.01337(9) -0.00228(7) -0.00015(6) -0.00043(6)
As1 0.01235(9) 0.01221(9) 0.01485(11) -0.00127(8) 0.00005(7) -0.00072(7)
O3 0.0308(8) 0.0215(8) 0.0261(9) -0.0055(7) -0.0011(7) 0.0078(6)
O6 0.0448(10) 0.0323(9) 0.0264(9) -0.0133(8) 0.0020(7) -0.0158(7)
O5 0.0274(8) 0.0232(8) 0.0297(9) 0.0094(7) -0.0075(7) -0.0072(6)
O7 0.0397(9) 0.0423(10) 0.0201(9) -0.0097(8) 0.0107(7) -0.0217(8)
O4 0.0206(7) 0.0289(8) 0.0314(9) 0.0032(7) -0.0085(6) -0.0053(6)
O2 0.0161(8) 0.0740(14) 0.0302(10) -0.0087(9) 0.0013(7) -0.0098(8)
C5 0.0149(9) 0.0165(9) 0.0156(10) -0.0005(8) -0.0024(7) -0.0037(7)
O1 0.0647(13) 0.0311(10) 0.0411(12) 0.0028(9) 0.0142(10) -0.0189(9)
C4 0.0130(8) 0.0169(9) 0.0180(10) -0.0006(8) -0.0010(7) -0.0030(7)
C10 0.0222(10) 0.0116(9) 0.0185(10) -0.0009(8) -0.0022(8) -0.0011(7)
C3 0.0128(8) 0.0190(9) 0.0185(10) -0.0027(8) -0.0001(7) -0.0003(7)
C13 0.0137(9) 0.0166(9) 0.0197(10) -0.0035(8) 0.0001(7) -0.0029(7)
C7 0.0158(9) 0.0191(10) 0.0192(10) -0.0022(8) -0.0032(7) 0.0005(7)
C12 0.0144(9) 0.0214(10) 0.0188(10) -0.0048(8) 0.0000(7) -0.0022(7)
C11 0.0201(9) 0.0156(9) 0.0184(10) -0.0030(8) -0.0030(8) 0.0020(7)
C6 0.0177(9) 0.0166(9) 0.0178(10) -0.0037(8) 0.0016(7) -0.0003(7)
C2 0.0230(10) 0.0356(13) 0.0154(10) -0.0021(9) 0.0002(8) -0.0047(9)
C1 0.0320(12) 0.0310(12) 0.0196(12) -0.0001(10) 0.0043(9) -0.0066(9)
C19 0.0185(10) 0.0429(14) 0.0292(13) -0.0170(11) -0.0080(9) 0.0008(9)
C17 0.0215(10) 0.0198(10) 0.0313(13) -0.0035(9) 0.0007(9) -0.0054(8)
C18 0.0343(13) 0.0430(15) 0.0206(12) -0.0020(11) -0.0134(10) 0.0009(11)
C20 0.0330(12) 0.0337(13) 0.0306(14) -0.0108(11) -0.0087(10) -0.0085(10)
C21 0.0319(13) 0.0419(15) 0.0328(14) -0.0236(12) -0.0107(10) 0.0098(10)
C8 0.0412(14) 0.0253(12) 0.0290(14) 0.0111(10) -0.0078(11) -0.0044(10)
C15 0.0282(12) 0.0224(11) 0.0403(15) -0.0111(11) -0.0014(10) 0.0048(9)
C14 0.0294(12) 0.0186(10) 0.0432(15) -0.0068(10) -0.0003(10) -0.0075(9)
C22 0.0266(12) 0.072(2) 0.0171(12) -0.0166(13) -0.0005(9) -0.0044(12)
C16 0.0176(10) 0.0342(13) 0.0391(15) -0.0130(11) 0.0042(9) -0.0020(9)
C9 0.0519(17) 0.068(2) 0.0213(13) -0.0148(13) 0.0137(12) -0.0246(14)

loop_
_atom_type_symbol
_atom_type_description
_atom_type_scat_dispersion_real
_atom_type_scat_dispersion_imag
_atom_type_scat_source
C C 0.0033 0.0016 'International Tables Vol C Tables 4.2.6.8 and 6.1.1.4'
H H 0.0000 0.0000 'International Tables Vol C Tables 4.2.6.8 and 6.1.1.4'
As As 0.0499 2.0058 'International Tables Vol C Tables 4.2.6.8 and 6.1.1.4'
Mo Mo -1.6832 0.6857 'International Tables Vol C Tables 4.2.6.8 and 6.1.1.4'
O O 0.0106 0.0060 'International Tables Vol C Tables 4.2.6.8 and 6.1.1.4'

loop_
_exptl_crystal_face_index_h
_exptl_crystal_face_index_k
_exptl_crystal_face_index_l
_exptl_crystal_face_perp_dist
2 -11 -4 0.0779
-2 11 4 0.0779
10 7 9 0.1585
-11 -3 -8 0.1770
0 0 -22 0.0423
0 0 22 0.0194

loop_
_geom_angle_atom_site_label_1
_geom_angle_atom_site_label_2
_geom_angle_atom_site_label_3
_geom_angle
_geom_angle_site_symmetry_1
_geom_angle_site_symmetry_3
_geom_angle_publ_flag
C3 Mo1 As1 74.63(5) . . ?
C3 Mo1 C19 116.05(8) . . ?
C3 Mo1 C18 143.86(8) . . ?
C3 Mo1 C20 86.46(8) . . ?
C3 Mo1 C21 89.64(9) . . ?
C3 Mo1 C22 122.68(9) . . ?
C2 Mo1 As1 113.81(7) . . ?
C2 Mo1 C3 72.01(8) . . ?
C2 Mo1 C1 75.65(10) . . ?
C2 Mo1 C19 153.41(9) . . ?
C2 Mo1 C18 124.88(9) . . ?
C2 Mo1 C20 129.69(9) . . ?
C2 Mo1 C21 98.19(9) . . ?
C2 Mo1 C22 95.76(9) . . ?
C1 Mo1 As1 79.73(7) . . ?
C1 Mo1 C3 125.17(9) . . ?
C1 Mo1 C19 112.76(9) . . ?
C1 Mo1 C18 90.96(10) . . ?
C1 Mo1 C20 146.87(9) . . ?
C1 Mo1 C21 138.38(10) . . ?
C1 Mo1 C22 103.39(10) . . ?
C19 Mo1 As1 92.72(6) . . ?
C18 Mo1 As1 115.83(6) . . ?
C18 Mo1 C19 34.45(8) . . ?
C20 Mo1 As1 102.67(6) . . ?
C20 Mo1 C19 34.71(8) . . ?
C20 Mo1 C18 57.87(9) . . ?
C21 Mo1 As1 136.83(7) . . ?
C21 Mo1 C19 58.19(8) . . ?
C21 Mo1 C18 58.44(9) . . ?
C21 Mo1 C20 35.24(9) . . ?
C21 Mo1 C22 35.40(10) . . ?
C22 Mo1 As1 149.87(6) . . ?
C22 Mo1 C19 58.11(8) . . ?
C22 Mo1 C18 35.20(9) . . ?
C22 Mo1 C20 58.53(10) . . ?
C5 As1 Mo1 104.48(6) . . ?
C10 As1 Mo1 130.89(6) . . ?
C10 As1 C5 107.81(9) . . ?
C10 As1 C13 89.16(8) . . ?
C13 As1 Mo1 120.78(6) . . ?
C13 As1 C5 99.46(8) . . ?
C6 O5 C8 115.87(17) . . ?
C7 O7 C9 115.63(19) . . ?
C4 C5 As1 112.28(15) . . ?
C4 C5 C7 127.28(18) . . ?
C7 C5 As1 120.21(14) . . ?
C5 C4 C3 120.62(18) . . ?
C5 C4 C6 122.21(19) . . ?
C6 C4 C3 117.14(16) . . ?
C11 C10 As1 107.92(14) . . ?
C11 C10 C14 128.96(19) . . ?
C14 C10 As1 123.10(15) . . ?
O3 C3 Mo1 120.98(15) . . ?
O3 C3 C4 115.90(18) . . ?
C4 C3 Mo1 123.11(13) . . ?
C12 C13 As1 108.82(14) . . ?
C12 C13 C17 130.37(18) . . ?
C17 C13 As1 120.73(14) . . ?
O6 C7 O7 124.8(2) . . ?
O6 C7 C5 124.29(19) . . ?
O7 C7 C5 110.85(17) . . ?
C13 C12 C11 116.20(17) . . ?
C13 C12 C16 124.23(19) . . ?
C11 C12 C16 119.55(18) . . ?
C10 C11 C12 117.32(17) . . ?
C10 C11 C15 123.98(19) . . ?
C12 C11 C15 118.69(18) . . ?
O5 C6 C4 110.74(17) . . ?
O4 C6 O5 125.24(19) . . ?
O4 C6 C4 124.01(18) . . ?
O2 C2 Mo1 177.7(2) . . ?
O1 C1 Mo1 176.4(2) . . ?
Mo1 C19 H19 122.6 . . ?
C18 C19 Mo1 72.03(13) . . ?
C18 C19 H19 126.1 . . ?
C18 C19 C20 107.9(2) . . ?
C20 C19 Mo1 71.03(13) . . ?
C20 C19 H19 126.1 . . ?
C13 C17 H17A 109.5 . . ?
C13 C17 H17B 109.5 . . ?
C13 C17 H17C 109.5 . . ?
H17A C17 H17B 109.5 . . ?
H17A C17 H17C 109.5 . . ?
H17B C17 H17C 109.5 . . ?
Mo1 C18 H18 121.5 . . ?
C19 C18 Mo1 73.52(13) . . ?
C19 C18 H18 126.0 . . ?
C19 C18 C22 108.1(2) . . ?
C22 C18 Mo1 70.73(13) . . ?
C22 C18 H18 126.0 . . ?
Mo1 C20 H20 120.3 . . ?
C19 C20 Mo1 74.26(13) . . ?
C19 C20 H20 125.9 . . ?
C21 C20 Mo1 71.29(14) . . ?
C21 C20 C19 108.3(2) . . ?
C21 C20 H20 125.9 . . ?
Mo1 C21 H21 119.8 . . ?
C20 C21 Mo1 73.47(14) . . ?
C20 C21 H21 126.0 . . ?
C22 C21 Mo1 72.59(14) . . ?
C22 C21 C20 107.9(2) . . ?
C22 C21 H21 126.0 . . ?
O5 C8 H8A 109.5 . . ?
O5 C8 H8B 109.5 . . ?
O5 C8 H8C 109.5 . . ?
H8A C8 H8B 109.5 . . ?
H8A C8 H8C 109.5 . . ?
H8B C8 H8C 109.5 . . ?
C11 C15 H15A 109.5 . . ?
C11 C15 H15B 109.5 . . ?
C11 C15 H15C 109.5 . . ?
H15A C15 H15B 109.5 . . ?
H15A C15 H15C 109.5 . . ?
H15B C15 H15C 109.5 . . ?
C10 C14 H14A 109.5 . . ?
C10 C14 H14B 109.5 . . ?
C10 C14 H14C 109.5 . . ?
H14A C14 H14B 109.5 . . ?
H14A C14 H14C 109.5 . . ?
H14B C14 H14C 109.5 . . ?
Mo1 C22 H22 119.7 . . ?
C18 C22 Mo1 74.06(14) . . ?
C18 C22 H22 126.1 . . ?
C21 C22 Mo1 72.01(14) . . ?
C21 C22 C18 107.8(2) . . ?
C21 C22 H22 126.1 . . ?
C12 C16 H16A 109.5 . . ?
C12 C16 H16B 109.5 . . ?
C12 C16 H16C 109.5 . . ?
H16A C16 H16B 109.5 . . ?
H16A C16 H16C 109.5 . . ?
H16B C16 H16C 109.5 . . ?
O7 C9 H9A 109.5 . . ?
O7 C9 H9B 109.5 . . ?
O7 C9 H9C 109.5 . . ?
H9A C9 H9B 109.5 . . ?
H9A C9 H9C 109.5 . . ?
H9B C9 H9C 109.5 . . ?

loop_
_geom_bond_atom_site_label_1
_geom_bond_atom_site_label_2
_geom_bond_distance
_geom_bond_site_symmetry_2
_geom_bond_publ_flag
Mo1 As1 2.5110(3) . ?
Mo1 C3 2.244(2) . ?
Mo1 C2 1.956(2) . ?
Mo1 C1 1.973(2) . ?
Mo1 C19 2.376(2) . ?
Mo1 C18 2.357(2) . ?
Mo1 C20 2.334(2) . ?
Mo1 C21 2.306(2) . ?
Mo1 C22 2.313(2) . ?
As1 C5 1.9415(19) . ?
As1 C10 1.9243(19) . ?
As1 C13 1.9247(18) . ?
O3 C3 1.216(2) . ?
O6 C7 1.196(2) . ?
O5 C6 1.333(2) . ?
O5 C8 1.456(3) . ?
O7 C7 1.330(2) . ?
O7 C9 1.451(3) . ?
O4 C6 1.193(2) . ?
O2 C2 1.151(3) . ?
C5 C4 1.331(3) . ?
C5 C7 1.481(3) . ?
O1 C1 1.153(3) . ?
C4 C3 1.535(3) . ?
C4 C6 1.503(3) . ?
C10 C11 1.344(3) . ?
C10 C14 1.494(3) . ?
C13 C12 1.339(3) . ?
C13 C17 1.493(3) . ?
C12 C11 1.493(3) . ?
C12 C16 1.509(3) . ?
C11 C15 1.501(3) . ?
C19 H19 0.9300 . ?
C19 C18 1.401(3) . ?
C19 C20 1.406(3) . ?
C17 H17A 0.9600 . ?
C17 H17B 0.9600 . ?
C17 H17C 0.9600 . ?
C18 H18 0.9300 . ?
C18 C22 1.413(3) . ?
C20 H20 0.9300 . ?
C20 C21 1.405(3) . ?
C21 H21 0.9300 . ?
C21 C22 1.405(4) . ?
C8 H8A 0.9600 . ?
C8 H8B 0.9600 . ?
C8 H8C 0.9600 . ?
C15 H15A 0.9600 . ?
C15 H15B 0.9600 . ?
C15 H15C 0.9600 . ?
C14 H14A 0.9600 . ?
C14 H14B 0.9600 . ?
C14 H14C 0.9600 . ?
C22 H22 0.9300 . ?
C16 H16A 0.9600 . ?
C16 H16B 0.9600 . ?
C16 H16C 0.9600 . ?
C9 H9A 0.9600 . ?
C9 H9B 0.9600 . ?
C9 H9C 0.9600 . ?

loop_
_geom_torsion_atom_site_label_1
_geom_torsion_atom_site_label_2
_geom_torsion_atom_site_label_3
_geom_torsion_atom_site_label_4
_geom_torsion
_geom_torsion_site_symmetry_1
_geom_torsion_site_symmetry_2
_geom_torsion_site_symmetry_3
_geom_torsion_site_symmetry_4
_geom_torsion_publ_flag
Mo1 C19 C18 C22 62.70(17) . . . . ?
Mo1 C19 C20 C21 -63.64(16) . . . . ?
Mo1 C18 C22 C21 64.60(17) . . . . ?
Mo1 C20 C21 C22 -64.90(17) . . . . ?
Mo1 C21 C22 C18 -65.95(17) . . . . ?
As1 C5 C4 C3 4.1(2) . . . . ?
As1 C5 C4 C6 -173.76(14) . . . . ?
As1 C5 C7 O6 -81.0(2) . . . . ?
As1 C5 C7 O7 98.06(18) . . . . ?
As1 C10 C11 C12 6.7(2) . . . . ?
As1 C10 C11 C15 -174.58(18) . . . . ?
As1 C13 C12 C11 -3.7(2) . . . . ?
As1 C13 C12 C16 178.19(18) . . . . ?
C5 C4 C3 Mo1 14.9(2) . . . . ?
C5 C4 C3 O3 -164.38(19) . . . . ?
C5 C4 C6 O5 91.5(2) . . . . ?
C5 C4 C6 O4 -88.4(3) . . . . ?
C4 C5 C7 O6 105.0(3) . . . . ?
C4 C5 C7 O7 -75.9(3) . . . . ?
C3 C4 C6 O5 -86.5(2) . . . . ?
C3 C4 C6 O4 93.6(2) . . . . ?
C13 C12 C11 C10 -2.2(3) . . . . ?
C13 C12 C11 C15 179.1(2) . . . . ?
C7 C5 C4 C3 178.52(18) . . . . ?
C7 C5 C4 C6 0.6(3) . . . . ?
C6 C4 C3 Mo1 -167.06(13) . . . . ?
C6 C4 C3 O3 13.6(3) . . . . ?
C19 C18 C22 Mo1 -64.51(17) . . . . ?
C19 C18 C22 C21 0.1(3) . . . . ?
C19 C20 C21 Mo1 65.58(17) . . . . ?
C19 C20 C21 C22 0.7(3) . . . . ?
C17 C13 C12 C11 173.0(2) . . . . ?
C17 C13 C12 C16 -5.2(4) . . . . ?
C18 C19 C20 Mo1 63.01(17) . . . . ?
C18 C19 C20 C21 -0.6(3) . . . . ?
C20 C19 C18 Mo1 -62.37(16) . . . . ?
C20 C19 C18 C22 0.3(3) . . . . ?
C20 C21 C22 Mo1 65.48(17) . . . . ?
C20 C21 C22 C18 -0.5(3) . . . . ?
C8 O5 C6 O4 2.7(3) . . . . ?
C8 O5 C6 C4 -177.22(19) . . . . ?
C14 C10 C11 C12 -174.7(2) . . . . ?
C14 C10 C11 C15 4.0(4) . . . . ?
C16 C12 C11 C10 176.0(2) . . . . ?
C16 C12 C11 C15 -2.7(3) . . . . ?
C9 O7 C7 O6 -1.6(3) . . . . ?
C9 O7 C7 C5 179.3(2) . . . . ?

loop_
_exptl_oxdiff_crystal_face_indexfrac_h
_exptl_oxdiff_crystal_face_indexfrac_k
_exptl_oxdiff_crystal_face_indexfrac_l
_exptl_oxdiff_crystal_face_x
_exptl_oxdiff_crystal_face_y
_exptl_oxdiff_crystal_face_z
2.2513 -11.3524 -4.4247 0.0717 0.2993 -0.9515
-2.2513 11.3524 4.4247 -0.0717 -0.2993 0.9515
9.5657 7.3546 9.4646 -0.2331 -0.9715 0.0422
-11.0643 -3.4915 -8.3973 0.2211 0.9214 0.3197
-0.0332 0.0856 -22.2090 0.9956 0.0785 0.0508
-0.2971 0.4914 22.3328 -0.9969 -0.0786 0.0088
